data_4001515
loop_
_publ_author_name
'Prakash, M. Jaya'
'Radhakrishnan, T. P.'

_publ_section_title
;
 Second Harmonic Generation from a Homologous Series of Molecular
 Crystals: Impact of Supramolecular Interactions
;
_journal_issue 13
_journal_name_full 'Chemistry of Materials'
_journal_page_first 2943
_journal_paper_doi 10.1021/cm052607q
_journal_volume 18
_journal_year 2006
_chemical_formula_sum 'C11 H17 N3 O4'
_chemical_formula_weight 255.28
_chemical_name_systematic 'N-(2-aminoethyl)-4-nitroaniline - propionic acid (salt)'
_space_group_IT_number 7
_symmetry_cell_setting monoclinic
_symmetry_space_group_name_Hall 'P -2yac'
_symmetry_space_group_name_H-M 'P 1 n 1'
_atom_sites_solution_hydrogens geom
_atom_sites_solution_primary direct
_atom_sites_solution_secondary difmap
_audit_creation_method SHELXL-97
_cell_angle_alpha 90.00
_cell_angle_beta 101.082(2)
_cell_angle_gamma 90.00
_cell_formula_units_Z 4
_cell_length_a 10.3601(8)
_cell_length_b 12.1853(9)
_cell_length_c 10.5378(8)
_cell_measurement_temperature 298(2)
_cell_volume 1305.50(17)
_computing_structure_refinement 'SHELXL-97 (Sheldrick, 1997)'
_computing_structure_solution 'SHELXS-97 (Sheldrick, 1990)'
_diffrn_ambient_temperature 298(2)
_diffrn_measured_fraction_theta_full 0.972
_diffrn_measured_fraction_theta_max 0.972
_diffrn_radiation_monochromator graphite
_diffrn_radiation_source 'fine-focus sealed tube'
_diffrn_radiation_type MoK\a
_diffrn_radiation_wavelength 0.71073
_diffrn_reflns_av_R_equivalents 0.0427
_diffrn_reflns_av_sigmaI/netI 0.0602
_diffrn_reflns_limit_h_max 13
_diffrn_reflns_limit_h_min -13
_diffrn_reflns_limit_k_max 15
_diffrn_reflns_limit_k_min -16
_diffrn_reflns_limit_l_max 13
_diffrn_reflns_limit_l_min -13
_diffrn_reflns_number 14825
_diffrn_reflns_theta_full 28.15
_diffrn_reflns_theta_max 28.15
_diffrn_reflns_theta_min 1.67
_exptl_absorpt_coefficient_mu 0.100
_exptl_absorpt_correction_T_max 0.9970
_exptl_absorpt_correction_T_min 0.8066
_exptl_absorpt_correction_type multi-scan
_exptl_absorpt_process_details 'SADABS-Bruker Nonius area detector scaling and absorption correction - V2.10'
_exptl_crystal_density_diffrn 1.299
_exptl_crystal_density_method 'not measured'
_exptl_crystal_F_000 544
_exptl_crystal_size_max 0.14
_exptl_crystal_size_mid 0.08
_exptl_crystal_size_min 0.03
_refine_diff_density_max 0.13
_refine_diff_density_min -0.15
_refine_diff_density_rms 0.03
_refine_ls_abs_structure_details 'Flack H D (1983), Acta Cryst. A39, 876-881'
_refine_ls_abs_structure_Flack 0.3(13)
_refine_ls_extinction_method none
_refine_ls_goodness_of_fit_ref 1.035
_refine_ls_hydrogen_treatment mixed
_refine_ls_matrix_type full
_refine_ls_number_parameters 359
_refine_ls_number_reflns 4065
_refine_ls_number_restraints 2
_refine_ls_restrained_S_all 1.035
_refine_ls_R_factor_all 0.0718
_refine_ls_R_factor_gt 0.0506
_refine_ls_shift/su_max 0.000
_refine_ls_shift/su_mean 0.000
_refine_ls_structure_factor_coef Fsqd
_refine_ls_weighting_details 'calc w=1/[\s^2^(Fo^2^)+(0.0491P)^2^+0.0000P] where P=(Fo^2^+2Fc^2^)/3'
_refine_ls_weighting_scheme calc
_refine_ls_wR_factor_gt 0.1065
_refine_ls_wR_factor_ref 0.1108
_reflns_number_gt 3968
_reflns_number_total 6036
_reflns_threshold_expression >2sigma(I)
_cod_data_source_file cm052607qsi20051126_120337.cif
_cod_data_source_block '_AENA-pro'
_cod_depositor_comments
;
The following automatic conversions were performed:

'_symmetry_cell_setting' value 'Monoclinic' changed to 'monoclinic'
according to /home/saulius/struct/CIF-dictionaries/cif_core.dic
dictionary named 'cif_core.dic' version 2.4.1 from
2010-06-29.

'_exptl_absorpt_correction_type' value 'Multi-scan'
changed to 'multi-scan' according to
/home/saulius/struct/CIF-dictionaries/cif_core.dic dictionary named
'cif_core.dic' version 2.4.1 from 2010-06-29.

Automatic conversion script
Id: cif_fix_values 1715 2011-07-08 13:25:40Z adriana 
;
_cod_original_sg_symbol_H-M Pn
_cod_database_code 4001515

loop_
_symmetry_equiv_pos_as_xyz
'x, y, z'
'x+1/2, -y, z+1/2'

loop_
_atom_site_label
_atom_site_type_symbol
_atom_site_fract_x
_atom_site_fract_y
_atom_site_fract_z
_atom_site_U_iso_or_equiv
_atom_site_adp_type
_atom_site_occupancy
_atom_site_symmetry_multiplicity
_atom_site_calc_flag
_atom_site_refinement_flags
N3 N 0.2463(3) 0.0827(2) 0.3332(3) 0.0431(7) Uani 1 1 d .
O5 O 0.4860(2) 0.9722(2) 0.4089(2) 0.0674(7) Uani 1 1 d .
O7 O 1.0393(2) 1.00554(19) 0.4421(2) 0.0513(6) Uani 1 1 d .
O6 O 0.6508(2) 0.9592(2) 0.5738(2) 0.0600(7) Uani 1 1 d .
O8 O 1.1754(2) 0.99983(17) 0.6303(2) 0.0503(6) Uani 1 1 d .
C23 C 0.5362(3) 0.9363(3) 0.5167(3) 0.0480(8) Uani 1 1 d .
C17 C 1.0734(3) 0.9685(2) 0.5542(3) 0.0398(7) Uani 1 1 d .
C10 C 0.0894(3) 0.4623(3) 0.7485(3) 0.0530(8) Uani 1 1 d .
O2 O 0.0328(3) 0.6415(2) 0.7761(3) 0.0968(10) Uani 1 1 d .
C14 C 0.2267(3) 0.4059(3) 0.6024(3) 0.0569(9) Uani 1 1 d .
H14 H 0.2768 0.4237 0.5409 0.068 Uiso 1 1 calc R
C15 C 0.3560(3) 0.2221(3) 0.4904(3) 0.0554(9) Uani 1 1 d .
H15A H 0.4284 0.1706 0.5098 0.067 Uiso 1 1 calc R
H15B H 0.3932 0.2953 0.4931 0.067 Uiso 1 1 calc R
N2 N 0.2782(3) 0.2137(3) 0.5898(3) 0.0610(8) Uani 1 1 d .
C13 C 0.2162(3) 0.2972(3) 0.6386(3) 0.0457(8) Uani 1 1 d .
C16 C 0.2817(3) 0.2003(3) 0.3557(3) 0.0497(8) Uani 1 1 d .
H16A H 0.2019 0.2440 0.3403 0.060 Uiso 1 1 calc R
H16B H 0.3349 0.2233 0.2942 0.060 Uiso 1 1 calc R
C12 C 0.1408(3) 0.2734(3) 0.7318(3) 0.0520(8) Uani 1 1 d .
H12 H 0.1331 0.2011 0.7574 0.062 Uiso 1 1 calc R
C9 C 0.1627(4) 0.4888(3) 0.6579(4) 0.0614(9) Uani 1 1 d .
H9 H 0.1698 0.5615 0.6333 0.074 Uiso 1 1 calc R
O1 O -0.0508(3) 0.5172(3) 0.8815(3) 0.0864(9) Uani 1 1 d .
C22 C 0.4567(4) 0.8612(4) 0.5863(4) 0.0855(14) Uani 1 1 d .
H22A H 0.5169 0.8103 0.6382 0.103 Uiso 1 1 calc R
H22B H 0.4176 0.9055 0.6455 0.103 Uiso 1 1 calc R
N1 N 0.0191(3) 0.5457(3) 0.8062(3) 0.0659(9) Uani 1 1 d .
C21 C 0.3501(4) 0.7961(4) 0.5059(5) 0.0917(13) Uani 1 1 d .
H21A H 0.2892 0.8447 0.4535 0.138 Uiso 1 1 calc R
H21B H 0.3050 0.7542 0.5611 0.138 Uiso 1 1 calc R
H21C H 0.3874 0.7472 0.4512 0.138 Uiso 1 1 calc R
C18 C 0.9872(3) 0.8852(3) 0.6017(3) 0.0624(10) Uani 1 1 d .
H18A H 1.0386 0.8486 0.6764 0.075 Uiso 1 1 calc R
H18B H 0.9163 0.9238 0.6307 0.075 Uiso 1 1 calc R
C11 C 0.0789(3) 0.3538(3) 0.7854(3) 0.0570(9) Uani 1 1 d .
H11 H 0.0292 0.3364 0.8472 0.068 Uiso 1 1 calc R
C19 C 0.9282(4) 0.7997(3) 0.5073(4) 0.0855(13) Uani 1 1 d .
H19A H 0.8848 0.8343 0.4288 0.128 Uiso 1 1 calc R
H19B H 0.8656 0.7575 0.5431 0.128 Uiso 1 1 calc R
H19C H 0.9963 0.7522 0.4890 0.128 Uiso 1 1 calc R
N6 N 0.2679(3) 0.9470(2) -0.1180(3) 0.0414(6) Uani 1 1 d .
N4 N 0.0054(3) 0.4667(3) 0.3087(3) 0.0628(8) Uani 1 1 d .
N5 N 0.3366(3) 0.6676(2) 0.0235(3) 0.0550(8) Uani 1 1 d .
C4 C 0.2539(3) 0.6223(3) 0.0925(3) 0.0445(8) Uani 1 1 d .
C3 C 0.1806(3) 0.6836(3) 0.1662(3) 0.0538(8) Uani 1 1 d .
H3A H 0.1867 0.7598 0.1675 0.065 Uiso 1 1 calc R
C6 C 0.1578(3) 0.4578(3) 0.1587(3) 0.0534(9) Uani 1 1 d .
H6 H 0.1479 0.3819 0.1551 0.064 Uiso 1 1 calc R
O4 O -0.0080(3) 0.3662(2) 0.3017(3) 0.0840(9) Uani 1 1 d .
C5 C 0.2388(3) 0.5077(3) 0.0907(3) 0.0507(8) Uani 1 1 d .
H5A H 0.2856 0.4654 0.0416 0.061 Uiso 1 1 calc R
C8 C 0.1004(3) 0.6326(3) 0.2359(3) 0.0586(9) Uani 1 1 d .
H8A H 0.0530 0.6742 0.2851 0.070 Uiso 1 1 calc R
C2 C 0.3554(3) 0.7835(3) 0.0072(3) 0.0521(8) Uani 1 1 d .
H2A H 0.4437 0.7966 -0.0076 0.063 Uiso 1 1 calc R
H2B H 0.3459 0.8220 0.0855 0.063 Uiso 1 1 calc R
C1 C 0.2568(3) 0.8272(2) -0.1052(3) 0.0463(7) Uani 1 1 d .
H1A H 0.2706 0.7922 -0.1842 0.056 Uiso 1 1 calc R
H1B H 0.1688 0.8091 -0.0932 0.056 Uiso 1 1 calc R
C7 C 0.0889(3) 0.5202(3) 0.2342(3) 0.0508(8) Uani 1 1 d .
O3 O -0.0501(3) 0.5230(2) 0.3782(3) 0.0811(9) Uani 1 1 d .
H3 H 0.309(3) 0.043(2) 0.359(3) 0.038(9) Uiso 1 1 d .
H6A H 0.340(3) 0.966(2) -0.112(3) 0.024(8) Uiso 1 1 d .
H7 H 0.227(3) 0.979(3) -0.064(3) 0.057(11) Uiso 1 1 d .
H5 H 0.221(3) 0.971(2) -0.200(3) 0.049(9) Uiso 1 1 d .
H2 H 0.210(4) 0.070(3) 0.246(4) 0.080(13) Uiso 1 1 d .
H1 H 0.254(3) 0.153(2) 0.604(3) 0.040(9) Uiso 1 1 d .
H8 H 0.385(3) 0.630(3) -0.016(3) 0.058(11) Uiso 1 1 d .
H4 H 0.185(4) 0.051(3) 0.380(3) 0.068(11) Uiso 1 1 d .

loop_
_atom_site_aniso_label
_atom_site_aniso_U_11
_atom_site_aniso_U_22
_atom_site_aniso_U_33
_atom_site_aniso_U_23
_atom_site_aniso_U_13
_atom_site_aniso_U_12
N3 0.0346(15) 0.0605(19) 0.0356(16) 0.0019(14) 0.0102(13) 0.0056(14)
O5 0.0465(13) 0.099(2) 0.0558(16) 0.0235(14) 0.0074(12) 0.0191(13)
O7 0.0378(11) 0.0754(16) 0.0414(12) 0.0155(11) 0.0095(9) 0.0029(10)
O6 0.0442(13) 0.0906(18) 0.0450(13) 0.0144(12) 0.0084(11) -0.0070(12)
O8 0.0501(13) 0.0509(13) 0.0471(13) 0.0083(10) 0.0021(11) -0.0078(10)
C23 0.0372(18) 0.059(2) 0.050(2) 0.0051(17) 0.0135(15) 0.0107(16)
C17 0.0380(18) 0.0435(18) 0.0405(17) 0.0041(14) 0.0140(14) 0.0061(14)
C10 0.0518(18) 0.052(2) 0.052(2) -0.0088(17) 0.0015(17) 0.0037(17)
O2 0.104(2) 0.0538(19) 0.133(3) -0.0191(18) 0.023(2) 0.0111(16)
C14 0.056(2) 0.068(2) 0.047(2) -0.0046(18) 0.0131(17) -0.0057(18)
C15 0.0513(19) 0.062(2) 0.056(2) -0.0080(17) 0.0176(17) -0.0070(17)
N2 0.084(2) 0.0446(19) 0.0591(19) -0.0042(16) 0.0258(17) -0.0081(17)
C13 0.0552(19) 0.0375(18) 0.0422(18) -0.0058(15) 0.0041(15) -0.0038(15)
C16 0.0506(19) 0.054(2) 0.0487(19) 0.0028(16) 0.0194(15) 0.0045(16)
C12 0.063(2) 0.046(2) 0.0471(19) 0.0049(16) 0.0097(17) -0.0003(16)
C9 0.065(2) 0.053(2) 0.062(2) 0.0016(19) 0.0026(19) -0.0056(19)
O1 0.0740(19) 0.104(2) 0.084(2) -0.0167(18) 0.0234(18) 0.0128(17)
C22 0.063(3) 0.115(4) 0.074(3) 0.026(3) 0.002(2) -0.025(3)
N1 0.0568(19) 0.068(2) 0.067(2) -0.0188(18) -0.0029(18) 0.0099(18)
C21 0.077(3) 0.088(3) 0.113(4) -0.018(3) 0.026(3) -0.017(2)
C18 0.059(2) 0.076(3) 0.051(2) 0.0094(19) 0.0064(17) -0.0166(19)
C11 0.058(2) 0.064(3) 0.049(2) -0.0065(18) 0.0087(17) 0.0041(19)
C19 0.099(3) 0.058(3) 0.098(3) -0.004(2) 0.014(3) -0.019(2)
N6 0.0308(15) 0.0500(17) 0.0439(17) 0.0025(13) 0.0086(13) -0.0015(14)
N4 0.0526(18) 0.080(3) 0.057(2) 0.0081(17) 0.0154(16) 0.0004(17)
N5 0.0549(18) 0.0511(18) 0.0638(19) 0.0152(16) 0.0233(15) 0.0091(14)
C4 0.0375(16) 0.059(2) 0.0354(16) 0.0083(15) 0.0032(13) 0.0069(15)
C3 0.064(2) 0.0452(19) 0.055(2) 0.0011(17) 0.0166(18) 0.0060(18)
C6 0.056(2) 0.051(2) 0.055(2) 0.0048(17) 0.0130(17) 0.0036(18)
O4 0.092(2) 0.071(2) 0.100(2) 0.0093(16) 0.0456(18) -0.0142(16)
C5 0.055(2) 0.052(2) 0.0476(19) 0.0044(16) 0.0157(16) 0.0106(16)
C8 0.062(2) 0.066(3) 0.052(2) -0.0012(18) 0.0216(18) 0.0101(19)
C2 0.0423(17) 0.058(2) 0.0559(19) 0.0111(17) 0.0079(15) 0.0022(15)
C1 0.0465(17) 0.0436(18) 0.0474(19) 0.0018(15) 0.0058(15) -0.0029(15)
C7 0.0485(17) 0.059(2) 0.0463(19) 0.0092(17) 0.0131(16) 0.0021(17)
O3 0.0782(19) 0.100(2) 0.0759(18) 0.0064(16) 0.0421(16) 0.0076(16)

loop_
_atom_type_symbol
_atom_type_description
_atom_type_scat_dispersion_real
_atom_type_scat_dispersion_imag
_atom_type_scat_source
C C 0.0033 0.0016 'International Tables Vol C Tables 4.2.6.8 and 6.1.1.4'
H H 0.0000 0.0000 'International Tables Vol C Tables 4.2.6.8 and 6.1.1.4'
N N 0.0061 0.0033 'International Tables Vol C Tables 4.2.6.8 and 6.1.1.4'
O O 0.0106 0.0060 'International Tables Vol C Tables 4.2.6.8 and 6.1.1.4'

loop_
_geom_angle_atom_site_label_1
_geom_angle_atom_site_label_2
_geom_angle_atom_site_label_3
_geom_angle
O5 C23 O6 123.7(3)
O5 C23 C22 119.2(3)
O6 C23 C22 117.1(3)
O7 C17 O8 122.9(3)
O7 C17 C18 118.8(3)
O8 C17 C18 118.3(3)
C9 C10 C11 120.2(3)
C9 C10 N1 121.2(3)
C11 C10 N1 118.5(3)
C13 C14 C9 120.4(3)
N2 C15 C16 114.7(3)
C13 N2 C15 126.3(3)
N2 C13 C14 123.0(3)
N2 C13 C12 118.7(3)
C14 C13 C12 118.3(3)
N3 C16 C15 112.8(3)
C11 C12 C13 121.1(3)
C10 C9 C14 119.6(3)
C21 C22 C23 117.4(4)
O1 N1 O2 123.5(4)
O1 N1 C10 118.7(3)
O2 N1 C10 117.8(4)
C19 C18 C17 116.4(3)
C12 C11 C10 120.3(3)
O3 N4 O4 122.0(3)
O3 N4 C7 118.4(3)
O4 N4 C7 119.5(3)
C4 N5 C2 125.6(3)
N5 C4 C3 123.4(3)
N5 C4 C5 118.8(3)
C3 C4 C5 117.8(3)
C8 C3 C4 120.5(3)
C5 C6 C7 119.8(3)
C6 C5 C4 121.3(3)
C3 C8 C7 120.6(3)
N5 C2 C1 110.8(3)
N6 C1 C2 111.7(3)
C8 C7 C6 119.9(3)
C8 C7 N4 120.5(3)
C6 C7 N4 119.7(3)

loop_
_geom_bond_atom_site_label_1
_geom_bond_atom_site_label_2
_geom_bond_distance
N3 C16 1.486(4)
O5 C23 1.235(4)
O7 C17 1.250(3)
O6 C23 1.255(4)
O8 C17 1.256(3)
C23 C22 1.513(5)
C17 C18 1.501(4)
C10 C9 1.368(5)
C10 C11 1.388(5)
C10 N1 1.449(4)
O2 N1 1.225(4)
C14 C13 1.388(4)
C14 C9 1.397(5)
C15 N2 1.442(4)
C15 C16 1.503(4)
N2 C13 1.357(4)
C13 C12 1.398(4)
C12 C11 1.353(4)
O1 N1 1.223(4)
C22 C21 1.485(5)
C18 C19 1.488(5)
N6 C1 1.472(4)
N4 O3 1.225(4)
N4 O4 1.234(4)
N4 C7 1.431(4)
N5 C4 1.344(4)
N5 C2 1.441(4)
C4 C3 1.402(4)
C4 C5 1.405(4)
C3 C8 1.360(5)
C6 C5 1.349(4)
C6 C7 1.393(5)
C8 C7 1.375(5)
C2 C1 1.504(4)
